data_7049226
loop_
_publ_author_name
'Netzsch, Philip'
'H\"ammer, Matthias'
'Gross, Peter'
'Bariss, Harijs'
'Block, Theresa'
'Heletta, Lukas'
'P\"ottgen, Rainer'
'Bruns, J\"orn'
'Huppertz, Hubert'
'H\"oppe, Henning A'

_publ_section_title
;
 RE<sub>2</sub>[B<sub>2</sub>(SO<sub>4</sub>)<sub>6</sub>] (RE = Y, La-Nd,
 Sm, Eu, Tb-Lu): a silicate-analogous host structure with weak
 coordination behaviour.
;
_journal_issue 13
_journal_name_full 'Dalton transactions (Cambridge, England : 2003)'
_journal_page_first 4387
_journal_page_last 4397
_journal_paper_doi 10.1039/c9dt00445a
_journal_volume 48
_journal_year 2019
_chemical_formula_sum 'B2 Lu2 O24 S6'
_chemical_formula_weight 947.92
_space_group_crystal_system monoclinic
_space_group_IT_number 15
_space_group_name_Hall '-C 2yc'
_space_group_name_H-M_alt 'C 1 2/c 1'
_symmetry_space_group_name_Hall '-C 2yc'
_symmetry_space_group_name_H-M 'C 1 2/c 1'
_audit_creation_method SHELXL-2014/7
_cell_angle_alpha 90
_cell_angle_beta 93.369(8)
_cell_angle_gamma 90
_cell_formula_units_Z 4
_cell_length_a 13.469(3)
_cell_length_b 11.364(3)
_cell_length_c 10.799(3)
_cell_measurement_reflns_used 3251
_cell_measurement_temperature 300(2)
_cell_measurement_theta_max 33.550
_cell_measurement_theta_min 2.347
_cell_volume 1650.1(7)
_computing_structure_refinement 'SHELXL-2014/7 (Sheldrick, 2014)'
_diffrn_ambient_temperature 300(2)
_diffrn_measured_fraction_theta_full 1.000
_diffrn_measured_fraction_theta_max 0.998
_diffrn_measurement_device_type 'Bruker D8 Venture'
_diffrn_measurement_method 'omega scan'
_diffrn_radiation_monochromator graphite
_diffrn_radiation_source 'fine-focus sealed tube'
_diffrn_radiation_type MoK\a
_diffrn_radiation_wavelength 0.71073
_diffrn_reflns_av_R_equivalents 0.0937
_diffrn_reflns_av_unetI/netI 0.0407
_diffrn_reflns_Laue_measured_fraction_full 1.000
_diffrn_reflns_Laue_measured_fraction_max 0.998
_diffrn_reflns_limit_h_max 20
_diffrn_reflns_limit_h_min -20
_diffrn_reflns_limit_k_max 17
_diffrn_reflns_limit_k_min -17
_diffrn_reflns_limit_l_max 16
_diffrn_reflns_limit_l_min -16
_diffrn_reflns_number 29911
_diffrn_reflns_point_group_measured_fraction_full 1.000
_diffrn_reflns_point_group_measured_fraction_max 0.998
_diffrn_reflns_theta_full 25.242
_diffrn_reflns_theta_max 33.550
_diffrn_reflns_theta_min 2.347
_exptl_absorpt_coefficient_mu 12.795
_exptl_absorpt_correction_type multi-scan
_exptl_absorpt_process_details
; 
 multi-scan absorption correction using SADABS 
(G. M. Sheldrick, (1996). SADABS. Program for Empirical 
Absorption Correction. University of G\"ottingen, Germany.)
;
_exptl_crystal_colour colourless
_exptl_crystal_density_diffrn 3.816
_exptl_crystal_description block
_exptl_crystal_F_000 1760
_exptl_crystal_size_max 0.10
_exptl_crystal_size_mid 0.05
_exptl_crystal_size_min 0.04
_exptl_transmission_factor_max 0.7466
_exptl_transmission_factor_min 0.4652
_refine_diff_density_max 1.831
_refine_diff_density_min -1.257
_refine_diff_density_rms 0.239
_refine_ls_extinction_coef 0.00060(5)
_refine_ls_extinction_expression Fc^*^=kFc[1+0.001xFc^2^\l^3^/sin(2\q)]^-1/4^
_refine_ls_extinction_method 'SHELXL-2014/7 (Sheldrick 2014'
_refine_ls_goodness_of_fit_ref 1.031
_refine_ls_hydrogen_treatment undef
_refine_ls_matrix_type full
_refine_ls_number_parameters 155
_refine_ls_number_reflns 3251
_refine_ls_number_restraints 0
_refine_ls_restrained_S_all 1.031
_refine_ls_R_factor_all 0.0333
_refine_ls_R_factor_gt 0.0244
_refine_ls_shift/su_max 0.002
_refine_ls_shift/su_mean 0.000
_refine_ls_structure_factor_coef Fsqd
_refine_ls_weighting_details 'w=1/[\s^2^(Fo^2^)+(0.0215P)^2^+0.9933P] where P=(Fo^2^+2Fc^2^)/3'
_refine_ls_weighting_scheme calc
_refine_ls_wR_factor_gt 0.0522
_refine_ls_wR_factor_ref 0.0544
_reflns_Friedel_coverage 0.000
_reflns_number_gt 2789
_reflns_number_total 3251
_reflns_threshold_expression 'I > 2\s(I)'
_cod_data_source_file c9dt00445a8.cif
_cod_data_source_block mo_MH061_0m
_cod_depositor_comments 'Adding full bibliography for 7049219--7049233.cif.'
_cod_original_cell_volume 1650.2(7)
_cod_database_code 7049226
_shelx_shelxl_version_number 2014/7
_shelx_space_group_comment
;
The symmetry employed for this shelxl refinement is uniquely defined
by the following loop, which should always be used as a source of
symmetry information in preference to the above space-group names.
They are only intended as comments.
;

loop_
_space_group_symop_operation_xyz
'x, y, z'
'-x, y, -z+1/2'
'x+1/2, y+1/2, z'
'-x+1/2, y+1/2, -z+1/2'
'-x, -y, -z'
'x, -y, z-1/2'
'-x+1/2, -y+1/2, -z'
'x+1/2, -y+1/2, z-1/2'

loop_
_atom_site_label
_atom_site_type_symbol
_atom_site_fract_x
_atom_site_fract_y
_atom_site_fract_z
_atom_site_U_iso_or_equiv
_atom_site_adp_type
_atom_site_occupancy
_atom_site_site_symmetry_order
_atom_site_calc_flag
Lu1 Lu 0.31139(2) 0.04838(2) 0.84664(2) 0.00592(5) Uani 1 1 d
B1 B 0.4992(3) 0.3279(3) 1.0268(3) 0.0061(6) Uani 1 1 d
S1 S 0.57854(6) 0.14531(6) 0.91790(7) 0.00629(13) Uani 1 1 d
S2 S 0.35951(6) -0.20058(6) 0.64019(7) 0.00547(13) Uani 1 1 d
S3 S 0.12920(6) -0.01166(7) 0.57781(7) 0.00610(13) Uani 1 1 d
O11 O 0.57443(18) 0.27482(19) 0.9560(2) 0.0121(5) Uani 1 1 d
O12 O 0.6234(2) 0.0828(2) 1.0227(3) 0.0205(6) Uani 1 1 d
O13 O 0.4795(2) 0.1051(2) 0.8835(3) 0.0181(5) Uani 1 1 d
O14 O 0.35597(19) 0.1476(2) 0.6833(2) 0.0136(5) Uani 1 1 d
O21 O 0.37503(19) -0.1086(2) 0.7315(2) 0.0124(5) Uani 1 1 d
O22 O 0.19767(18) 0.2017(2) 0.8148(2) 0.0120(5) Uani 1 1 d
O23 O 0.31759(18) 0.1561(2) 1.0220(2) 0.0103(4) Uani 1 1 d
O24 O 0.46448(17) -0.2471(2) 0.6189(2) 0.0088(4) Uani 1 1 d
O31 O 0.18948(18) -0.0151(2) 0.6916(2) 0.0108(4) Uani 1 1 d
O32 O 0.17667(19) -0.0191(2) 0.9667(2) 0.0130(5) Uani 1 1 d
O33 O -0.08239(18) 0.1322(2) 0.4367(2) 0.0106(4) Uani 1 1 d
O34 O 0.04234(17) 0.0706(2) 0.5973(2) 0.0085(4) Uani 1 1 d

loop_
_atom_site_aniso_label
_atom_site_aniso_U_11
_atom_site_aniso_U_22
_atom_site_aniso_U_33
_atom_site_aniso_U_23
_atom_site_aniso_U_13
_atom_site_aniso_U_12
Lu1 0.00687(7) 0.00632(6) 0.00470(7) -0.00002(5) 0.00138(4) 0.00037(4)
B1 0.0074(15) 0.0040(13) 0.0071(15) 0.0010(11) 0.0020(12) -0.0007(11)
S1 0.0066(3) 0.0061(3) 0.0064(3) -0.0008(3) 0.0021(2) 0.0001(2)
S2 0.0060(3) 0.0052(3) 0.0053(3) 0.0000(3) 0.0016(2) 0.0005(2)
S3 0.0057(3) 0.0055(3) 0.0070(3) -0.0010(3) 0.0000(3) 0.0010(2)
O11 0.0129(11) 0.0062(9) 0.0182(13) -0.0017(9) 0.0096(10) 0.0001(8)
O12 0.0263(15) 0.0183(12) 0.0167(14) 0.0082(11) 0.0003(11) 0.0111(11)
O13 0.0117(12) 0.0251(13) 0.0176(14) -0.0087(11) 0.0033(10) -0.0078(10)
O14 0.0126(12) 0.0155(11) 0.0136(12) 0.0068(10) 0.0085(9) 0.0026(9)
O21 0.0139(11) 0.0100(10) 0.0131(12) -0.0073(9) -0.0014(9) 0.0010(9)
O22 0.0138(12) 0.0118(10) 0.0106(12) -0.0045(9) 0.0020(9) 0.0054(9)
O23 0.0103(11) 0.0111(10) 0.0095(11) -0.0031(9) -0.0005(9) -0.0026(8)
O24 0.0073(10) 0.0100(10) 0.0089(11) -0.0020(9) 0.0005(8) 0.0036(8)
O31 0.0103(11) 0.0130(11) 0.0087(11) -0.0014(9) -0.0035(8) 0.0024(8)
O32 0.0145(12) 0.0122(10) 0.0130(12) -0.0027(9) 0.0079(10) -0.0038(9)
O33 0.0140(11) 0.0071(10) 0.0102(11) -0.0004(9) -0.0037(9) 0.0019(8)
O34 0.0077(10) 0.0081(9) 0.0102(11) 0.0024(8) 0.0034(8) 0.0032(8)

loop_
_atom_type_symbol
_atom_type_description
_atom_type_scat_dispersion_real
_atom_type_scat_dispersion_imag
_atom_type_scat_source
B B 0.0013 0.0007 'International Tables Vol C Tables 4.2.6.8 and 6.1.1.4'
O O 0.0106 0.0060 'International Tables Vol C Tables 4.2.6.8 and 6.1.1.4'
S S 0.1246 0.1234 'International Tables Vol C Tables 4.2.6.8 and 6.1.1.4'
Lu Lu -0.4720 5.8584 'International Tables Vol C Tables 4.2.6.8 and 6.1.1.4'

loop_
_geom_angle_atom_site_label_1
_geom_angle_atom_site_label_2
_geom_angle_atom_site_label_3
_geom_angle
_geom_angle_site_symmetry_1
_geom_angle_site_symmetry_3
O12 Lu1 O14 137.89(10) 5_657 .
O12 Lu1 O23 80.52(10) 5_657 .
O14 Lu1 O23 113.34(10) . .
O12 Lu1 O22 146.61(10) 5_657 .
O14 Lu1 O22 73.00(9) . .
O23 Lu1 O22 73.11(9) . .
O12 Lu1 O21 71.50(10) 5_657 .
O14 Lu1 O21 80.84(9) . .
O23 Lu1 O21 148.84(9) . .
O22 Lu1 O21 137.87(9) . .
O12 Lu1 O13 74.59(11) 5_657 .
O14 Lu1 O13 72.10(10) . .
O23 Lu1 O13 73.89(9) . .
O22 Lu1 O13 115.79(10) . .
O21 Lu1 O13 85.48(9) . .
O12 Lu1 O31 118.53(10) 5_657 .
O14 Lu1 O31 78.58(10) . .
O23 Lu1 O31 138.07(8) . .
O22 Lu1 O31 72.76(9) . .
O21 Lu1 O31 70.05(9) . .
O13 Lu1 O31 144.38(9) . .
O12 Lu1 O32 74.04(10) 5_657 .
O14 Lu1 O32 147.08(9) . .
O23 Lu1 O32 73.33(9) . .
O22 Lu1 O32 78.97(9) . .
O21 Lu1 O32 110.47(9) . .
O13 Lu1 O32 137.54(10) . .
O31 Lu1 O32 76.88(9) . .
O11 B1 O24 111.3(3) . 6_556
O11 B1 O34 109.4(3) . 8_556
O24 B1 O34 105.8(3) 6_556 8_556
O11 B1 O33 107.2(3) . 8_556
O24 B1 O33 112.6(3) 6_556 8_556
O34 B1 O33 110.5(3) 8_556 8_556
O13 S1 O12 112.72(18) . .
O13 S1 O14 114.13(16) . 2_656
O12 S1 O14 110.93(17) . 2_656
O13 S1 O11 109.12(16) . .
O12 S1 O11 106.47(17) . .
O14 S1 O11 102.70(14) 2_656 .
O21 S2 O22 112.56(15) . 4_546
O21 S2 O23 112.36(15) . 6
O22 S2 O23 111.92(15) 4_546 6
O21 S2 O24 104.69(14) . .
O22 S2 O24 107.30(14) 4_546 .
O23 S2 O24 107.49(14) 6 .
O31 S3 O32 117.76(16) . 6
O31 S3 O33 106.02(14) . 5_556
O32 S3 O33 109.70(15) 6 5_556
O31 S3 O34 107.40(14) . .
O32 S3 O34 110.49(14) 6 .
O33 S3 O34 104.58(14) 5_556 .
B1 O11 S1 125.8(2) . .
S1 O12 Lu1 166.5(2) . 5_657
S1 O13 Lu1 173.90(18) . .
S1 O14 Lu1 143.41(16) 2_656 .
S2 O21 Lu1 149.68(16) . .
S2 O22 Lu1 151.54(16) 4_556 .
S2 O23 Lu1 156.83(16) 6_556 .
B1 O24 S2 130.9(2) 6 .
S3 O31 Lu1 157.67(17) . .
S3 O32 Lu1 139.18(15) 6_556 .
B1 O33 S3 128.9(2) 8_455 5_556
B1 O34 S3 133.5(2) 8_455 .

loop_
_geom_bond_atom_site_label_1
_geom_bond_atom_site_label_2
_geom_bond_distance
_geom_bond_site_symmetry_2
Lu1 O12 2.200(3) 5_657
Lu1 O14 2.206(2) .
Lu1 O23 2.252(2) .
Lu1 O22 2.332(2) .
Lu1 O21 2.364(2) .
Lu1 O13 2.366(3) .
Lu1 O31 2.386(3) .
Lu1 O32 2.416(2) .
B1 O11 1.438(4) .
B1 O24 1.451(4) 6_556
B1 O34 1.482(4) 8_556
B1 O33 1.494(4) 8_556
S1 O13 1.438(3) .
S1 O12 1.438(3) .
S1 O14 1.444(3) 2_656
S1 O11 1.530(2) .
S2 O21 1.444(2) .
S2 O22 1.451(2) 4_546
S2 O23 1.456(2) 6
S2 O24 1.539(2) .
S3 O31 1.433(3) .
S3 O32 1.436(3) 6
S3 O33 1.512(2) 5_556
S3 O34 1.522(2) .
O12 Lu1 2.200(3) 5_657
O14 S1 1.444(2) 2_656
O22 S2 1.451(2) 4_556
O23 S2 1.456(2) 6_556
O24 B1 1.451(4) 6
O32 S3 1.436(3) 6_556
O33 B1 1.494(4) 8_455
O33 S3 1.512(2) 5_556
O34 B1 1.482(4) 8_455
